data_7015339
loop_
_publ_author_name
'Zhang, Ai-Jiang'
'Wang, Ya-Wen'
'Dou, Wei'
'Dong, Ming'
'Zhang, Yan-Ling'
'Tang, Yu'
'Liu, Wei-Sheng'
'Peng, Yu'

_publ_section_title
;
 Synthesis, crystal structures, luminescent and magnetic properties of
 homodinuclear lanthanide complexes with a flexible tripodal
 carboxylate ligand.
;
_journal_issue 12
_journal_name_full 'Dalton transactions (Cambridge, England : 2003)'
_journal_page_first 2844
_journal_page_last 2851
_journal_paper_doi 10.1039/c0dt01514h
_journal_volume 40
_journal_year 2011
_chemical_formula_sum 'C100 H92 Dy2 N6 O26 S2'
_chemical_formula_weight 2182.92
_chemical_name_systematic
;
?
;
_space_group_IT_number 14
_symmetry_cell_setting monoclinic
_symmetry_space_group_name_Hall '-P 2yn'
_symmetry_space_group_name_H-M 'P 1 21/n 1'
_atom_sites_solution_hydrogens geom
_atom_sites_solution_primary direct
_atom_sites_solution_secondary difmap
_audit_creation_method SHELXL-97
_cell_angle_alpha 90.00
_cell_angle_beta 104.917(2)
_cell_angle_gamma 90.00
_cell_formula_units_Z 2
_cell_length_a 13.2837(5)
_cell_length_b 26.9105(10)
_cell_length_c 16.6066(6)
_cell_measurement_reflns_used 2427
_cell_measurement_temperature 293(2)
_cell_measurement_theta_max 18.48
_cell_measurement_theta_min 2.27
_cell_volume 5736.3(4)
_computing_cell_refinement 'Bruker SMART'
_computing_data_collection 'Bruker SMART'
_computing_data_reduction 'Bruker SAINT'
_computing_molecular_graphics 'Bruker SHELXTL'
_computing_publication_material 'Bruker SHELXTL'
_computing_structure_refinement 'SHELXL-97 (Sheldrick, 1997)'
_computing_structure_solution 'SHELXS-97 (Sheldrick, 1990)'
_diffrn_ambient_temperature 293(2)
_diffrn_measured_fraction_theta_full 0.998
_diffrn_measured_fraction_theta_max 0.998
_diffrn_measurement_device_type 'CCD area detector'
_diffrn_measurement_method 'phi and omega scans'
_diffrn_radiation_monochromator graphite
_diffrn_radiation_source 'fine-focus sealed tube'
_diffrn_radiation_type MoK\a
_diffrn_radiation_wavelength 0.71073
_diffrn_reflns_av_R_equivalents 0.0980
_diffrn_reflns_av_sigmaI/netI 0.1394
_diffrn_reflns_limit_h_max 16
_diffrn_reflns_limit_h_min -15
_diffrn_reflns_limit_k_max 32
_diffrn_reflns_limit_k_min -32
_diffrn_reflns_limit_l_max 15
_diffrn_reflns_limit_l_min -20
_diffrn_reflns_number 31318
_diffrn_reflns_theta_full 25.50
_diffrn_reflns_theta_max 25.50
_diffrn_reflns_theta_min 1.48
_exptl_absorpt_coefficient_mu 1.396
_exptl_absorpt_correction_T_max 0.746
_exptl_absorpt_correction_T_min 0.712
_exptl_absorpt_correction_type multi-scan
_exptl_absorpt_process_details sadabs
_exptl_crystal_colour colorless
_exptl_crystal_density_diffrn 1.264
_exptl_crystal_density_method 'not measured'
_exptl_crystal_description block
_exptl_crystal_F_000 2212
_exptl_crystal_size_max 0.25
_exptl_crystal_size_mid 0.22
_exptl_crystal_size_min 0.21
_platon_squeeze_details
;
;
_refine_diff_density_max 1.067
_refine_diff_density_min -0.944
_refine_diff_density_rms 0.108
_refine_ls_extinction_method none
_refine_ls_goodness_of_fit_ref 0.834
_refine_ls_hydrogen_treatment constr
_refine_ls_matrix_type full
_refine_ls_number_parameters 644
_refine_ls_number_reflns 10656
_refine_ls_number_restraints 136
_refine_ls_restrained_S_all 0.833
_refine_ls_R_factor_all 0.1055
_refine_ls_R_factor_gt 0.0490
_refine_ls_shift/su_max 0.001
_refine_ls_shift/su_mean 0.000
_refine_ls_structure_factor_coef Fsqd
_refine_ls_weighting_details 'calc w=1/[\s^2^(Fo^2^)+(0.0403P)^2^+0.0000P] where P=(Fo^2^+2Fc^2^)/3'
_refine_ls_weighting_scheme calc
_refine_ls_wR_factor_gt 0.0910
_refine_ls_wR_factor_ref 0.1034
_reflns_number_gt 5702
_reflns_number_total 10656
_reflns_threshold_expression >2sigma(I)
_cod_data_source_file c0dt01514h.txt
_cod_data_source_block 6
_cod_depositor_comments
;
The following automatic conversions were performed:
'_symmetry_cell_setting' value 'Monoclinic' changed to 'monoclinic'
according to '/home/saulius/struct/CIF-dictionaries/cif_core.dic'
dictionary named 'cif_core.dic' version 2.4.1 from 2010-06-29.

Automatic conversion script
Id: cif_fix_enum 1555 2011-01-17 13:19:09Z saulius 
;
_cod_original_sg_symbol_H-M P2(1)/n
_cod_database_code 7015339

loop_
_symmetry_equiv_pos_as_xyz
'x, y, z'
'-x+1/2, y+1/2, -z+1/2'
'-x, -y, -z'
'x-1/2, -y-1/2, z-1/2'

loop_
_atom_site_label
_atom_site_type_symbol
_atom_site_fract_x
_atom_site_fract_y
_atom_site_fract_z
_atom_site_U_iso_or_equiv
_atom_site_adp_type
_atom_site_occupancy
_atom_site_symmetry_multiplicity
_atom_site_calc_flag
_atom_site_refinement_flags
_atom_site_disorder_assembly
_atom_site_disorder_group
C1 C -0.2207(6) 0.1837(3) -0.1280(5) 0.082(3) Uani 1 1 d . . .
H1A H -0.2229 0.1483 -0.1353 0.123 Uiso 1 1 calc R . .
H1B H -0.2287 0.1996 -0.1810 0.123 Uiso 1 1 calc R . .
H1C H -0.2762 0.1938 -0.1043 0.123 Uiso 1 1 calc R . .
C2 C -0.1177(5) 0.1983(3) -0.0704(5) 0.0514(19) Uani 1 1 d . . .
C3 C -0.0670(6) 0.2418(3) -0.0818(5) 0.071(2) Uani 1 1 d . . .
H3 H -0.0963 0.2624 -0.1266 0.086 Uiso 1 1 calc R . .
C4 C 0.0268(5) 0.2548(3) -0.0270(5) 0.058(2) Uani 1 1 d . . .
H4 H 0.0598 0.2843 -0.0344 0.070 Uiso 1 1 calc R . .
C5 C 0.0708(4) 0.2237(2) 0.0386(4) 0.0384(16) Uani 1 1 d . . .
C6 C 0.0218(5) 0.1809(2) 0.0488(4) 0.0442(17) Uani 1 1 d . . .
H6 H 0.0514 0.1600 0.0933 0.053 Uiso 1 1 calc R . .
C7 C -0.0710(5) 0.1679(3) -0.0059(4) 0.0492(18) Uani 1 1 d . . .
H7 H -0.1025 0.1379 0.0013 0.059 Uiso 1 1 calc R . .
C8 C 0.3388(5) 0.1806(2) 0.0868(4) 0.0386(16) Uani 1 1 d . . .
C9 C 0.2927(5) 0.1743(2) -0.0071(4) 0.0389(16) Uani 1 1 d . . .
H9A H 0.2560 0.2042 -0.0306 0.047 Uiso 1 1 calc R . .
H9B H 0.3478 0.1681 -0.0345 0.047 Uiso 1 1 calc R . .
C10 C 0.1840(5) 0.1190(2) -0.1031(4) 0.0345(15) Uani 1 1 d . . .
C11 C 0.0948(5) 0.1398(2) -0.1506(4) 0.0426(17) Uani 1 1 d . . .
H11 H 0.0614 0.1641 -0.1272 0.051 Uiso 1 1 calc R . .
C12 C 0.0518(5) 0.1256(2) -0.2335(4) 0.0349(15) Uani 1 1 d . . .
C13 C -0.0400(5) 0.1459(3) -0.2841(4) 0.0515(19) Uani 1 1 d . . .
H13 H -0.0759 0.1700 -0.2624 0.062 Uiso 1 1 calc R . .
C14 C -0.0774(6) 0.1309(3) -0.3645(5) 0.067(2) Uani 1 1 d . . .
H14 H -0.1377 0.1452 -0.3975 0.080 Uiso 1 1 calc R . .
C15 C -0.0269(6) 0.0949(3) -0.3974(5) 0.074(3) Uani 1 1 d . . .
H15 H -0.0551 0.0838 -0.4515 0.089 Uiso 1 1 calc R . .
C16 C 0.0648(6) 0.0750(3) -0.3512(4) 0.060(2) Uani 1 1 d . . .
H16 H 0.1005 0.0519 -0.3751 0.072 Uiso 1 1 calc R . .
C17 C 0.1047(5) 0.0894(2) -0.2681(4) 0.0388(16) Uani 1 1 d . . .
C18 C 0.1979(5) 0.0688(2) -0.2178(4) 0.0414(16) Uani 1 1 d . . .
H18 H 0.2335 0.0454 -0.2410 0.050 Uiso 1 1 calc R . .
C19 C 0.2374(4) 0.0821(2) -0.1365(4) 0.0335(15) Uani 1 1 d . . .
C20 C 0.3334(5) 0.0559(2) -0.0848(4) 0.0325(15) Uani 1 1 d . . .
C21 C 0.3812(5) 0.1291(2) 0.1205(3) 0.0420(17) Uani 1 1 d . . .
H21A H 0.3243 0.1054 0.1112 0.050 Uiso 1 1 calc R . .
H21B H 0.4308 0.1175 0.0908 0.050 Uiso 1 1 calc R . .
C22 C 0.5354(5) 0.1209(2) 0.2317(4) 0.0413(17) Uani 1 1 d . . .
C23 C 0.5969(5) 0.1500(2) 0.2910(4) 0.0488(19) Uani 1 1 d . . .
H23 H 0.5673 0.1760 0.3139 0.059 Uiso 1 1 calc R . .
C24 C 0.7052(5) 0.1414(2) 0.3185(4) 0.0459(18) Uani 1 1 d . . .
C25 C 0.7705(6) 0.1710(3) 0.3823(4) 0.066(2) Uani 1 1 d . . .
H25 H 0.7420 0.1960 0.4082 0.079 Uiso 1 1 calc R . .
C26 C 0.8743(7) 0.1623(4) 0.4048(5) 0.085(3) Uani 1 1 d . . .
H26 H 0.9172 0.1827 0.4444 0.102 Uiso 1 1 calc R . .
C27 C 0.9188(6) 0.1234(4) 0.3699(5) 0.082(3) Uani 1 1 d . . .
H27 H 0.9902 0.1178 0.3871 0.098 Uiso 1 1 calc R . .
C28 C 0.8580(6) 0.0937(3) 0.3113(5) 0.072(2) Uani 1 1 d . . .
H28 H 0.8880 0.0678 0.2886 0.086 Uiso 1 1 calc R . .
C29 C 0.7506(5) 0.1018(2) 0.2845(4) 0.0448(17) Uani 1 1 d . . .
C30 C 0.6832(5) 0.0727(2) 0.2220(4) 0.0404(16) Uani 1 1 d . . .
H30 H 0.7116 0.0472 0.1970 0.048 Uiso 1 1 calc R . .
C31 C 0.5777(5) 0.0807(2) 0.1971(3) 0.0321(15) Uani 1 1 d . . .
C32 C 0.5137(4) 0.0438(2) 0.1384(3) 0.0298(13) Uani 1 1 d . . .
C33 C 0.4283(4) 0.2185(2) 0.1039(4) 0.0453(18) Uani 1 1 d . . .
H33A H 0.4038 0.2501 0.0784 0.054 Uiso 1 1 calc R . .
H33B H 0.4551 0.2235 0.1635 0.054 Uiso 1 1 calc R . .
C34 C 0.6099(5) 0.2093(2) 0.1073(4) 0.0410(16) Uani 1 1 d . . .
C35 C 0.6398(5) 0.2481(2) 0.1603(4) 0.0484(19) Uani 1 1 d . . .
H35 H 0.5900 0.2704 0.1689 0.058 Uiso 1 1 calc R . .
C36 C 0.7459(5) 0.2552(2) 0.2028(4) 0.0459(18) Uani 1 1 d . . .
C37 C 0.7809(5) 0.2946(3) 0.2610(4) 0.057(2) Uani 1 1 d . . .
H37 H 0.7330 0.3173 0.2715 0.068 Uiso 1 1 calc R . .
C38 C 0.8820(5) 0.2994(3) 0.3006(4) 0.064(2) Uani 1 1 d . . .
H38 H 0.9027 0.3251 0.3386 0.077 Uiso 1 1 calc R . .
C39 C 0.9577(6) 0.2662(3) 0.2861(5) 0.067(2) Uani 1 1 d . . .
H39 H 1.0278 0.2706 0.3129 0.080 Uiso 1 1 calc R . .
C40 C 0.9265(5) 0.2278(3) 0.2324(4) 0.060(2) Uani 1 1 d . . .
H40 H 0.9758 0.2054 0.2236 0.072 Uiso 1 1 calc R . .
C41 C 0.8198(5) 0.2211(2) 0.1893(4) 0.0417(17) Uani 1 1 d . . .
C42 C 0.7847(5) 0.1817(2) 0.1338(4) 0.0424(17) Uani 1 1 d . . .
H42 H 0.8338 0.1592 0.1246 0.051 Uiso 1 1 calc R . .
C43 C 0.6839(5) 0.1745(2) 0.0930(4) 0.0326(15) Uani 1 1 d . . .
C44 C 0.6567(5) 0.1304(2) 0.0374(4) 0.0363(16) Uani 1 1 d . . .
C45 C 0.5483(8) -0.1395(4) 0.3661(5) 0.122(4) Uani 1 1 d . . .
H45A H 0.5431 -0.1750 0.3630 0.183 Uiso 1 1 calc R . .
H45B H 0.5440 -0.1286 0.4202 0.183 Uiso 1 1 calc R . .
H45C H 0.6136 -0.1292 0.3569 0.183 Uiso 1 1 calc R . .
C46 C 0.3611(8) -0.1179(3) 0.3152(5) 0.106(4) Uani 1 1 d . . .
H46A H 0.3194 -0.0932 0.2800 0.159 Uiso 1 1 calc R . .
H46B H 0.3646 -0.1104 0.3724 0.159 Uiso 1 1 calc R . .
H46C H 0.3302 -0.1500 0.3014 0.159 Uiso 1 1 calc R . .
C47 C 0.4769(7) -0.0992(3) 0.2337(5) 0.062(2) Uani 1 1 d . . .
H47 H 0.5448 -0.0976 0.2283 0.074 Uiso 1 1 calc R . .
C48A C 0.0919(15) -0.0327(6) 0.1775(12) 0.090(4) Uani 0.489(11) 1 d PDU A 1
H48A H 0.0263 -0.0366 0.1467 0.108 Uiso 0.489(11) 1 d PR A 1
H48B H 0.1453 -0.0566 0.1797 0.108 Uiso 0.489(11) 1 d PR A 1
H48C H 0.0883 -0.0166 0.2327 0.108 Uiso 0.489(11) 1 d PR A 1
C48B C 0.0451(12) -0.0404(6) 0.1150(13) 0.088(4) Uani 0.511(11) 1 d PDU A 2
H48D H 0.0283 -0.0299 0.1652 0.105 Uiso 0.511(11) 1 d PR A 2
H48E H -0.0127 -0.0499 0.0772 0.105 Uiso 0.511(11) 1 d PR A 2
H48F H 0.1003 -0.0599 0.1262 0.105 Uiso 0.511(11) 1 d PR A 2
C49A C 0.0538(14) 0.0527(6) 0.1265(14) 0.097(5) Uani 0.489(11) 1 d PDU A 1
H49A H 0.0801 0.0774 0.0970 0.117 Uiso 0.489(11) 1 d PR A 1
H49B H -0.0089 0.0424 0.0930 0.117 Uiso 0.489(11) 1 d PR A 1
H49C H 0.0481 0.0644 0.1790 0.117 Uiso 0.489(11) 1 d PR A 1
C49B C 0.0185(11) 0.0483(6) 0.0593(13) 0.094(4) Uani 0.511(11) 1 d PDU A 2
H49D H 0.0564 0.0716 0.0353 0.113 Uiso 0.511(11) 1 d PR A 2
H49E H 0.0024 0.0626 0.1063 0.113 Uiso 0.511(11) 1 d PR A 2
H49F H -0.0376 0.0386 0.0183 0.113 Uiso 0.511(11) 1 d PR A 2
N3A N 0.1134(12) 0.0077(5) 0.1302(11) 0.075(4) Uani 0.489(11) 1 d PDU A 1
N3B N 0.0801(10) 0.0040(5) 0.0800(11) 0.070(3) Uani 0.511(11) 1 d PDU A 2
C50 C 0.1820(6) 0.0046(3) 0.0798(5) 0.077(3) Uani 1 1 d D . .
H50A H 0.1856 0.0305 0.0405 0.092 Uiso 0.50 1 d PR A .
H50B H 0.2106 0.0355 0.0725 0.092 Uiso 0.50 1 d PR . .
Dy1 Dy 0.40354(2) -0.041979(10) 0.049035(18) 0.03036(9) Uani 1 1 d . . .
N1 N 0.2632(3) 0.19543(17) 0.1320(3) 0.0385(13) Uani 1 1 d . . .
H1 H 0.2598 0.1771 0.1737 0.046 Uiso 1 1 calc R . .
N2 N 0.4639(6) -0.1178(2) 0.3031(4) 0.0677(19) Uani 1 1 d . . .
O1 O 0.4084(3) -0.08379(16) 0.1758(3) 0.0496(12) Uani 1 1 d . A .
O2 O 0.2384(3) -0.03043(16) 0.0846(3) 0.0511(13) Uani 1 1 d . A .
O3 O 0.7219(3) 0.09531(16) 0.0426(3) 0.0462(12) Uani 1 1 d . . .
O4 O 0.5699(3) 0.12769(15) -0.0156(3) 0.0508(12) Uani 1 1 d . . .
O5 O 0.5326(3) 0.03479(13) 0.0688(2) 0.0336(10) Uani 1 1 d . . .
O6 O 0.4425(3) 0.02075(15) 0.1603(3) 0.0443(11) Uani 1 1 d . A .
O7 O 0.4173(3) 0.06340(14) -0.1044(2) 0.0372(10) Uani 1 1 d . . .
O8 O 0.3194(3) 0.02728(14) -0.0289(2) 0.0386(11) Uani 1 1 d . A .
O9 O 0.4306(3) 0.13189(17) 0.2072(2) 0.0512(12) Uani 1 1 d . . .
O10 O 0.5082(3) 0.19920(17) 0.0694(3) 0.0569(14) Uani 1 1 d . . .
O11 O 0.2222(3) 0.13297(14) -0.0194(2) 0.0375(10) Uani 1 1 d . . .
O12 O 0.2324(3) 0.28081(16) 0.0751(3) 0.0672(15) Uani 1 1 d . . .
O13 O 0.1574(3) 0.25179(18) 0.1884(3) 0.0667(15) Uani 1 1 d . . .
S1 S 0.18571(13) 0.24217(7) 0.11301(12) 0.0491(5) Uani 1 1 d . . .

loop_
_atom_site_aniso_label
_atom_site_aniso_U_11
_atom_site_aniso_U_22
_atom_site_aniso_U_33
_atom_site_aniso_U_23
_atom_site_aniso_U_13
_atom_site_aniso_U_12
C1 0.054(5) 0.099(7) 0.078(6) 0.011(5) -0.009(5) -0.008(5)
C2 0.036(4) 0.058(5) 0.060(5) -0.006(4) 0.011(4) 0.002(4)
C3 0.047(5) 0.071(6) 0.085(6) 0.031(5) -0.002(4) 0.017(5)
C4 0.032(4) 0.051(5) 0.089(6) 0.015(4) 0.013(4) 0.003(4)
C5 0.027(4) 0.037(4) 0.053(4) -0.004(3) 0.014(3) 0.005(3)
C6 0.037(4) 0.037(4) 0.056(5) 0.001(3) 0.007(4) -0.003(3)
C7 0.050(5) 0.053(5) 0.045(4) -0.002(4) 0.011(4) -0.010(4)
C8 0.030(4) 0.034(4) 0.052(4) -0.013(3) 0.010(3) -0.003(3)
C9 0.038(4) 0.031(4) 0.050(4) -0.008(3) 0.016(3) -0.004(3)
C10 0.035(4) 0.029(4) 0.041(4) 0.000(3) 0.012(3) -0.005(3)
C11 0.025(4) 0.045(4) 0.057(5) 0.000(4) 0.007(3) 0.002(3)
C12 0.031(4) 0.031(4) 0.040(4) 0.005(3) 0.005(3) -0.001(3)
C13 0.045(4) 0.056(5) 0.051(5) 0.009(4) 0.007(4) 0.013(4)
C14 0.045(5) 0.089(6) 0.056(5) 0.015(5) -0.008(4) 0.009(5)
C15 0.063(6) 0.093(7) 0.047(5) -0.011(5) -0.020(4) 0.017(5)
C16 0.064(5) 0.072(5) 0.038(4) -0.012(4) 0.002(4) 0.019(4)
C17 0.034(4) 0.045(4) 0.034(4) 0.001(3) 0.002(3) 0.000(3)
C18 0.048(4) 0.036(4) 0.038(4) -0.003(3) 0.007(3) 0.009(3)
C19 0.033(4) 0.031(4) 0.035(4) 0.003(3) 0.007(3) 0.003(3)
C20 0.034(4) 0.030(4) 0.030(4) -0.004(3) 0.001(3) 0.009(3)
C21 0.040(4) 0.043(4) 0.035(4) -0.012(3) -0.004(3) 0.012(3)
C22 0.039(4) 0.046(4) 0.034(4) -0.012(3) 0.000(3) 0.002(3)
C23 0.045(4) 0.046(4) 0.050(4) -0.024(4) 0.003(4) 0.005(4)
C24 0.049(5) 0.043(4) 0.040(4) -0.010(3) 0.002(3) -0.008(4)
C25 0.055(5) 0.071(6) 0.061(5) -0.021(4) -0.004(4) -0.011(4)
C26 0.071(7) 0.102(8) 0.068(6) -0.030(6) -0.007(5) -0.028(6)
C27 0.040(5) 0.125(8) 0.065(6) -0.011(6) -0.017(4) -0.011(5)
C28 0.040(5) 0.102(7) 0.066(6) -0.003(5) 0.001(4) 0.000(5)
C29 0.038(4) 0.053(5) 0.038(4) -0.010(3) -0.001(3) -0.003(4)
C30 0.038(4) 0.040(4) 0.042(4) -0.004(3) 0.008(3) 0.008(3)
C31 0.037(4) 0.036(4) 0.021(3) -0.001(3) 0.004(3) -0.002(3)
C32 0.029(3) 0.022(3) 0.035(4) 0.007(3) 0.001(3) 0.011(3)
C33 0.024(4) 0.051(4) 0.060(5) -0.020(4) 0.010(3) -0.005(3)
C34 0.032(4) 0.041(4) 0.056(5) -0.010(3) 0.023(3) 0.000(3)
C35 0.025(4) 0.048(4) 0.073(5) -0.027(4) 0.015(4) -0.010(3)
C36 0.038(4) 0.039(4) 0.065(5) -0.017(4) 0.022(4) -0.008(3)
C37 0.036(5) 0.053(5) 0.083(6) -0.029(4) 0.020(4) -0.008(4)
C38 0.040(5) 0.079(6) 0.074(6) -0.045(5) 0.015(4) -0.027(4)
C39 0.037(5) 0.087(6) 0.073(6) -0.037(5) 0.008(4) -0.017(4)
C40 0.044(5) 0.070(5) 0.071(5) -0.034(4) 0.024(4) -0.005(4)
C41 0.035(4) 0.040(4) 0.053(4) -0.015(3) 0.016(3) -0.014(3)
C42 0.036(4) 0.044(4) 0.052(4) -0.012(3) 0.020(3) -0.004(3)
C43 0.035(4) 0.029(3) 0.037(4) -0.008(3) 0.016(3) -0.010(3)
C44 0.035(4) 0.036(4) 0.044(4) -0.001(3) 0.021(3) -0.006(3)
C45 0.149(10) 0.147(10) 0.058(6) 0.050(6) 0.006(6) 0.051(8)
C46 0.152(10) 0.103(8) 0.069(7) 0.007(6) 0.037(7) -0.045(8)
C47 0.080(6) 0.064(5) 0.044(5) 0.013(4) 0.023(5) 0.006(5)
C48A 0.088(7) 0.081(7) 0.105(7) 0.013(6) 0.034(6) 0.000(6)
C48B 0.075(6) 0.081(6) 0.112(7) 0.010(6) 0.036(6) -0.006(6)
C49A 0.099(7) 0.084(7) 0.112(7) 0.005(6) 0.034(6) 0.013(6)
C49B 0.087(7) 0.081(7) 0.110(7) -0.006(6) 0.017(6) 0.007(6)
N3A 0.069(6) 0.067(5) 0.100(7) -0.001(6) 0.041(5) 0.005(5)
N3B 0.060(6) 0.062(5) 0.097(7) 0.002(5) 0.035(5) 0.005(5)
C50 0.073(6) 0.044(5) 0.126(8) -0.024(5) 0.049(6) -0.023(5)
Dy1 0.03153(15) 0.02699(14) 0.03170(16) -0.00078(17) 0.00658(11) 0.00092(17)
N1 0.029(3) 0.040(3) 0.045(3) -0.006(3) 0.008(3) 0.006(2)
N2 0.091(6) 0.067(5) 0.046(4) 0.011(4) 0.020(4) 0.004(4)
O1 0.057(3) 0.051(3) 0.043(3) 0.014(2) 0.017(3) 0.008(3)
O2 0.048(3) 0.047(3) 0.064(3) -0.003(2) 0.024(2) 0.006(2)
O3 0.040(3) 0.042(3) 0.058(3) -0.019(2) 0.014(2) -0.001(2)
O4 0.050(3) 0.038(3) 0.056(3) -0.022(2) -0.001(2) 0.001(2)
O5 0.045(3) 0.024(2) 0.036(2) -0.002(2) 0.017(2) 0.005(2)
O6 0.042(3) 0.043(3) 0.050(3) -0.003(2) 0.016(2) -0.012(2)
O7 0.032(2) 0.028(2) 0.052(3) 0.003(2) 0.009(2) 0.002(2)
O8 0.035(3) 0.039(3) 0.040(3) 0.012(2) 0.008(2) 0.010(2)
O9 0.040(3) 0.068(3) 0.039(3) -0.015(2) -0.001(2) 0.018(2)
O10 0.028(3) 0.070(3) 0.073(3) -0.037(3) 0.014(2) -0.006(2)
O11 0.040(3) 0.035(2) 0.035(3) -0.007(2) 0.005(2) -0.002(2)
O12 0.044(3) 0.037(3) 0.122(5) -0.011(3) 0.024(3) 0.001(2)
O13 0.053(3) 0.081(4) 0.071(4) -0.043(3) 0.024(3) -0.002(3)
S1 0.0332(10) 0.0418(11) 0.0725(14) -0.0171(10) 0.0140(9) -0.0026(9)

loop_
_atom_type_symbol
_atom_type_description
_atom_type_scat_dispersion_real
_atom_type_scat_dispersion_imag
_atom_type_scat_source
C C 0.0033 0.0016 'International Tables Vol C Tables 4.2.6.8 and 6.1.1.4'
H H 0.0000 0.0000 'International Tables Vol C Tables 4.2.6.8 and 6.1.1.4'
N N 0.0061 0.0033 'International Tables Vol C Tables 4.2.6.8 and 6.1.1.4'
O O 0.0106 0.0060 'International Tables Vol C Tables 4.2.6.8 and 6.1.1.4'
S S 0.1246 0.1234 'International Tables Vol C Tables 4.2.6.8 and 6.1.1.4'
Dy Dy -0.1892 4.4098 'International Tables Vol C Tables 4.2.6.8 and 6.1.1.4'

loop_
_geom_angle_atom_site_label_1
_geom_angle_atom_site_label_2
_geom_angle_atom_site_label_3
_geom_angle
_geom_angle_site_symmetry_1
_geom_angle_site_symmetry_3
_geom_angle_publ_flag
C2 C1 H1A 109.5 . . ?
C2 C1 H1B 109.5 . . ?
H1A C1 H1B 109.5 . . ?
C2 C1 H1C 109.5 . . ?
H1A C1 H1C 109.5 . . ?
H1B C1 H1C 109.5 . . ?
C7 C2 C3 118.4(7) . . ?
C7 C2 C1 119.7(7) . . ?
C3 C2 C1 121.9(7) . . ?
C4 C3 C2 120.7(7) . . ?
C4 C3 H3 119.6 . . ?
C2 C3 H3 119.6 . . ?
C5 C4 C3 119.4(7) . . ?
C5 C4 H4 120.3 . . ?
C3 C4 H4 120.3 . . ?
C6 C5 C4 119.7(6) . . ?
C6 C5 S1 120.5(5) . . ?
C4 C5 S1 119.6(5) . . ?
C5 C6 C7 120.8(7) . . ?
C5 C6 H6 119.6 . . ?
C7 C6 H6 119.6 . . ?
C2 C7 C6 121.0(7) . . ?
C2 C7 H7 119.5 . . ?
C6 C7 H7 119.5 . . ?
N1 C8 C9 114.1(5) . . ?
N1 C8 C33 109.0(5) . . ?
C9 C8 C33 110.5(5) . . ?
N1 C8 C21 107.1(5) . . ?
C9 C8 C21 106.4(5) . . ?
C33 C8 C21 109.6(5) . . ?
O11 C9 C8 107.8(5) . . ?
O11 C9 H9A 110.1 . . ?
C8 C9 H9A 110.1 . . ?
O11 C9 H9B 110.1 . . ?
C8 C9 H9B 110.1 . . ?
H9A C9 H9B 108.5 . . ?
C11 C10 O11 120.2(5) . . ?
C11 C10 C19 120.7(6) . . ?
O11 C10 C19 119.1(5) . . ?
C10 C11 C12 122.1(6) . . ?
C10 C11 H11 119.0 . . ?
C12 C11 H11 119.0 . . ?
C11 C12 C13 123.6(6) . . ?
C11 C12 C17 118.0(6) . . ?
C13 C12 C17 118.3(6) . . ?
C14 C13 C12 120.8(7) . . ?
C14 C13 H13 119.6 . . ?
C12 C13 H13 119.6 . . ?
C13 C14 C15 120.6(7) . . ?
C13 C14 H14 119.7 . . ?
C15 C14 H14 119.7 . . ?
C14 C15 C16 120.6(7) . . ?
C14 C15 H15 119.7 . . ?
C16 C15 H15 119.7 . . ?
C15 C16 C17 120.0(7) . . ?
C15 C16 H16 120.0 . . ?
C17 C16 H16 120.0 . . ?
C16 C17 C12 119.4(6) . . ?
C16 C17 C18 121.7(6) . . ?
C12 C17 C18 118.8(6) . . ?
C19 C18 C17 122.5(6) . . ?
C19 C18 H18 118.8 . . ?
C17 C18 H18 118.8 . . ?
C18 C19 C10 117.9(6) . . ?
C18 C19 C20 119.5(5) . . ?
C10 C19 C20 122.5(5) . . ?
O8 C20 O7 126.9(5) . . ?
O8 C20 C19 116.2(6) . . ?
O7 C20 C19 116.8(6) . . ?
O9 C21 C8 110.5(5) . . ?
O9 C21 H21A 109.6 . . ?
C8 C21 H21A 109.6 . . ?
O9 C21 H21B 109.6 . . ?
C8 C21 H21B 109.6 . . ?
H21A C21 H21B 108.1 . . ?
C23 C22 O9 117.6(6) . . ?
C23 C22 C31 120.7(6) . . ?
O9 C22 C31 121.6(5) . . ?
C22 C23 C24 120.9(6) . . ?
C22 C23 H23 119.5 . . ?
C24 C23 H23 119.5 . . ?
C23 C24 C29 119.9(6) . . ?
C23 C24 C25 121.6(6) . . ?
C29 C24 C25 118.4(6) . . ?
C26 C25 C24 119.4(8) . . ?
C26 C25 H25 120.3 . . ?
C24 C25 H25 120.3 . . ?
C25 C26 C27 121.6(8) . . ?
C25 C26 H26 119.2 . . ?
C27 C26 H26 119.2 . . ?
C28 C27 C26 120.1(8) . . ?
C28 C27 H27 119.9 . . ?
C26 C27 H27 119.9 . . ?
C27 C28 C29 120.6(8) . . ?
C27 C28 H28 119.7 . . ?
C29 C28 H28 119.7 . . ?
C28 C29 C24 119.8(6) . . ?
C28 C29 C30 123.2(7) . . ?
C24 C29 C30 117.0(6) . . ?
C31 C30 C29 122.5(6) . . ?
C31 C30 H30 118.7 . . ?
C29 C30 H30 118.7 . . ?
C30 C31 C22 118.8(6) . . ?
C30 C31 C32 117.3(5) . . ?
C22 C31 C32 123.8(5) . . ?
O6 C32 O5 120.6(6) . . ?
O6 C32 C31 118.8(5) . . ?
O5 C32 C31 120.6(5) . . ?
O10 C33 C8 107.7(5) . . ?
O10 C33 H33A 110.2 . . ?
C8 C33 H33A 110.2 . . ?
O10 C33 H33B 110.2 . . ?
C8 C33 H33B 110.2 . . ?
H33A C33 H33B 108.5 . . ?
C35 C34 O10 122.9(6) . . ?
C35 C34 C43 121.0(6) . . ?
O10 C34 C43 115.9(5) . . ?
C34 C35 C36 120.9(6) . . ?
C34 C35 H35 119.6 . . ?
C36 C35 H35 119.6 . . ?
C41 C36 C35 118.8(6) . . ?
C41 C36 C37 118.2(6) . . ?
C35 C36 C37 123.0(6) . . ?
C38 C37 C36 120.8(7) . . ?
C38 C37 H37 119.6 . . ?
C36 C37 H37 119.6 . . ?
C37 C38 C39 121.6(7) . . ?
C37 C38 H38 119.2 . . ?
C39 C38 H38 119.2 . . ?
C40 C39 C38 118.9(7) . . ?
C40 C39 H39 120.6 . . ?
C38 C39 H39 120.6 . . ?
C39 C40 C41 121.4(7) . . ?
C39 C40 H40 119.3 . . ?
C41 C40 H40 119.3 . . ?
C36 C41 C42 118.1(6) . . ?
C36 C41 C40 119.0(6) . . ?
C42 C41 C40 122.9(6) . . ?
C43 C42 C41 123.9(6) . . ?
C43 C42 H42 118.1 . . ?
C41 C42 H42 118.1 . . ?
C42 C43 C34 117.4(6) . . ?
C42 C43 C44 118.5(6) . . ?
C34 C43 C44 124.1(6) . . ?
O4 C44 O3 119.5(6) . . ?
O4 C44 C43 120.7(6) . . ?
O3 C44 C43 119.8(6) . . ?
O4 C44 Dy1 60.1(3) . 3_655 ?
O3 C44 Dy1 60.1(3) . 3_655 ?
C43 C44 Dy1 172.2(4) . 3_655 ?
N2 C45 H45A 109.5 . . ?
N2 C45 H45B 109.5 . . ?
H45A C45 H45B 109.5 . . ?
N2 C45 H45C 109.5 . . ?
H45A C45 H45C 109.5 . . ?
H45B C45 H45C 109.5 . . ?
N2 C46 H46A 109.5 . . ?
N2 C46 H46B 109.5 . . ?
H46A C46 H46B 109.5 . . ?
N2 C46 H46C 109.5 . . ?
H46A C46 H46C 109.5 . . ?
H46B C46 H46C 109.5 . . ?
O1 C47 N2 125.9(8) . . ?
O1 C47 H47 117.1 . . ?
N2 C47 H47 117.1 . . ?
N3A C48A H48A 94.6 . . ?
N3A C48A H48B 106.7 . . ?
H48A C48A H48B 123.2 . . ?
N3A C48A H48C 103.6 . . ?
H48A C48A H48C 107.3 . . ?
H48B C48A H48C 117.2 . . ?
N3A C48A H48D 97.7 . . ?
H48B C48A H48D 141.4 . . ?
H48C C48A H48D 84.4 . . ?
N3A C48A H48F 90.3 . . ?
H48A C48A H48F 76.6 . . ?
H48B C48A H48F 52.0 . . ?
H48C C48A H48F 165.0 . . ?
H48D C48A H48F 99.4 . . ?
N3B C48B H48A 115.1 . . ?
N3B C48B H48B 101.7 . . ?
H48A C48B H48B 85.6 . . ?
N3B C48B H48D 105.9 . . ?
H48B C48B H48D 80.2 . . ?
N3B C48B H48E 105.0 . . ?
H48A C48B H48E 100.1 . . ?
H48B C48B H48E 147.0 . . ?
H48D C48B H48E 110.2 . . ?
N3B C48B H48F 103.8 . . ?
H48A C48B H48F 113.4 . . ?
H48D C48B H48F 111.1 . . ?
H48E C48B H48F 119.7 . . ?
N3A C49A H49A 110.0 . . ?
N3A C49A H49B 100.1 . . ?
H49A C49A H49B 107.4 . . ?
N3A C49A H49C 114.3 . . ?
H49A C49A H49C 111.8 . . ?
H49B C49A H49C 112.5 . . ?
N3A C49A H49E 140.0 . . ?
H49A C49A H49E 86.2 . . ?
H49C C49A H49E 90.9 . . ?
N3B C49B H49A 98.5 . . ?
N3B C49B H49B 90.1 . . ?
H49A C49B H49B 98.3 . . ?
N3B C49B H49D 108.5 . . ?
H49A C49B H49D 54.6 . . ?
H49B C49B H49D 148.3 . . ?
N3B C49B H49E 112.2 . . ?
H49A C49B H49E 64.3 . . ?
H49D C49B H49E 109.5 . . ?
N3B C49B H49F 104.4 . . ?
H49A C49B H49F 154.8 . . ?
H49B C49B H49F 92.1 . . ?
H49D C49B H49F 107.1 . . ?
H49E C49B H49F 114.8 . . ?
C50 N3A C48A 123.1(12) . . ?
C50 N3A C49A 117.6(12) . . ?
C48A N3A C49A 119.0(14) . . ?
C50 N3B C49B 119.9(11) . . ?
C50 N3B C48B 115.5(11) . . ?
C49B N3B C48B 123.8(13) . . ?
O2 C50 N3B 127.0(8) . . ?
O2 C50 N3A 120.3(9) . . ?
O2 C50 H50A 118.6 . . ?
N3B C50 H50A 103.4 . . ?
N3A C50 H50A 121.1 . . ?
O2 C50 H50B 116.3 . . ?
N3B C50 H50B 116.6 . . ?
N3A C50 H50B 112.0 . . ?
O5 Dy1 O1 148.29(14) 3_655 . ?
O5 Dy1 O8 72.52(13) 3_655 . ?
O1 Dy1 O8 139.14(14) . . ?
O5 Dy1 O7 78.58(13) 3_655 3_655 ?
O1 Dy1 O7 75.35(14) . 3_655 ?
O8 Dy1 O7 132.88(13) . 3_655 ?
O5 Dy1 O3 82.04(13) 3_655 3_655 ?
O1 Dy1 O3 97.71(15) . 3_655 ?
O8 Dy1 O3 88.34(15) . 3_655 ?
O7 Dy1 O3 123.75(14) 3_655 3_655 ?
O5 Dy1 O4 77.33(14) 3_655 3_655 ?
O1 Dy1 O4 77.25(15) . 3_655 ?
O8 Dy1 O4 134.28(14) . 3_655 ?
O7 Dy1 O4 70.67(14) 3_655 3_655 ?
O3 Dy1 O4 53.65(14) 3_655 3_655 ?
O5 Dy1 O2 137.58(14) 3_655 . ?
O1 Dy1 O2 70.46(15) . . ?
O8 Dy1 O2 72.87(14) . . ?
O7 Dy1 O2 143.84(15) 3_655 . ?
O3 Dy1 O2 73.19(14) 3_655 . ?
O4 Dy1 O2 111.78(15) 3_655 . ?
O5 Dy1 O6 121.49(13) 3_655 . ?
O1 Dy1 O6 72.91(15) . . ?
O8 Dy1 O6 81.36(14) . . ?
O7 Dy1 O6 83.11(13) 3_655 . ?
O3 Dy1 O6 149.16(14) 3_655 . ?
O4 Dy1 O6 144.33(14) 3_655 . ?
O2 Dy1 O6 76.01(14) . . ?
O5 Dy1 O5 71.08(14) 3_655 . ?
O1 Dy1 O5 113.00(14) . . ?
O8 Dy1 O5 69.82(13) . . ?
O7 Dy1 O5 65.93(12) 3_655 . ?
O3 Dy1 O5 149.25(13) 3_655 . ?
O4 Dy1 O5 130.06(13) 3_655 . ?
O2 Dy1 O5 117.72(13) . . ?
O6 Dy1 O5 50.76(12) . . ?
O5 Dy1 C44 75.92(15) 3_655 3_655 ?
O1 Dy1 C44 89.48(16) . 3_655 ?
O8 Dy1 C44 110.86(17) . 3_655 ?
O7 Dy1 C44 96.76(17) 3_655 3_655 ?
O3 Dy1 C44 27.04(15) 3_655 3_655 ?
O4 Dy1 C44 26.82(15) 3_655 3_655 ?
O2 Dy1 C44 94.41(16) . 3_655 ?
O6 Dy1 C44 161.89(16) . 3_655 ?
O5 Dy1 C44 145.05(14) . 3_655 ?
C8 N1 S1 127.3(4) . . ?
C8 N1 H1 116.3 . . ?
S1 N1 H1 116.3 . . ?
C47 N2 C46 118.2(7) . . ?
C47 N2 C45 122.6(8) . . ?
C46 N2 C45 119.2(7) . . ?
C47 O1 Dy1 135.1(5) . . ?
C50 O2 Dy1 132.4(5) . . ?
C44 O3 Dy1 92.9(4) . 3_655 ?
C44 O4 Dy1 93.1(4) . 3_655 ?
C32 O5 Dy1 161.7(4) . 3_655 ?
C32 O5 Dy1 89.3(3) . . ?
Dy1 O5 Dy1 108.92(14) 3_655 . ?
C32 O6 Dy1 98.6(4) . . ?
C20 O7 Dy1 136.3(4) . 3_655 ?
C20 O8 Dy1 138.1(4) . . ?
C22 O9 C21 117.1(5) . . ?
C34 O10 C33 119.6(5) . . ?
C10 O11 C9 113.9(4) . . ?
O13 S1 O12 119.8(3) . . ?
O13 S1 N1 105.8(3) . . ?
O12 S1 N1 109.0(3) . . ?
O13 S1 C5 106.9(3) . . ?
O12 S1 C5 106.8(3) . . ?
N1 S1 C5 108.2(3) . . ?

loop_
_geom_bond_atom_site_label_1
_geom_bond_atom_site_label_2
_geom_bond_distance
_geom_bond_site_symmetry_2
_geom_bond_publ_flag
C1 C2 1.506(9) . ?
C1 H1A 0.9600 . ?
C1 H1B 0.9600 . ?
C1 H1C 0.9600 . ?
C2 C7 1.365(9) . ?
C2 C3 1.386(9) . ?
C3 C4 1.386(9) . ?
C3 H3 0.9300 . ?
C4 C5 1.380(8) . ?
C4 H4 0.9300 . ?
C5 C6 1.356(8) . ?
C5 S1 1.770(6) . ?
C6 C7 1.375(8) . ?
C6 H6 0.9300 . ?
C7 H7 0.9300 . ?
C8 N1 1.457(7) . ?
C8 C9 1.532(8) . ?
C8 C33 1.536(8) . ?
C8 C21 1.545(8) . ?
C9 O11 1.434(6) . ?
C9 H9A 0.9700 . ?
C9 H9B 0.9700 . ?
C10 C11 1.363(8) . ?
C10 O11 1.402(6) . ?
C10 C19 1.414(8) . ?
C11 C12 1.401(8) . ?
C11 H11 0.9300 . ?
C12 C13 1.402(8) . ?
C12 C17 1.407(8) . ?
C13 C14 1.362(9) . ?
C13 H13 0.9300 . ?
C14 C15 1.368(10) . ?
C14 H14 0.9300 . ?
C15 C16 1.369(9) . ?
C15 H15 0.9300 . ?
C16 C17 1.400(8) . ?
C16 H16 0.9300 . ?
C17 C18 1.416(8) . ?
C18 C19 1.363(7) . ?
C18 H18 0.9300 . ?
C19 C20 1.516(7) . ?
C20 O8 1.255(6) . ?
C20 O7 1.256(7) . ?
C21 O9 1.422(6) . ?
C21 H21A 0.9700 . ?
C21 H21B 0.9700 . ?
C22 C23 1.356(8) . ?
C22 O9 1.378(7) . ?
C22 C31 1.408(8) . ?
C23 C24 1.411(8) . ?
C23 H23 0.9300 . ?
C24 C29 1.413(8) . ?
C24 C25 1.426(8) . ?
C25 C26 1.353(10) . ?
C25 H25 0.9300 . ?
C26 C27 1.400(10) . ?
C26 H26 0.9300 . ?
C27 C28 1.353(10) . ?
C27 H27 0.9300 . ?
C28 C29 1.398(9) . ?
C28 H28 0.9300 . ?
C29 C30 1.419(8) . ?
C30 C31 1.372(7) . ?
C30 H30 0.9300 . ?
C31 C32 1.494(7) . ?
C32 O6 1.261(6) . ?
C32 O5 1.268(6) . ?
C33 O10 1.427(6) . ?
C33 H33A 0.9700 . ?
C33 H33B 0.9700 . ?
C34 C35 1.358(8) . ?
C34 O10 1.363(7) . ?
C34 C43 1.422(8) . ?
C35 C36 1.416(8) . ?
C35 H35 0.9300 . ?
C36 C41 1.402(8) . ?
C36 C37 1.432(8) . ?
C37 C38 1.340(8) . ?
C37 H37 0.9300 . ?
C38 C39 1.411(9) . ?
C38 H38 0.9300 . ?
C39 C40 1.358(9) . ?
C39 H39 0.9300 . ?
C40 C41 1.425(9) . ?
C40 H40 0.9300 . ?
C41 C42 1.404(8) . ?
C42 C43 1.350(8) . ?
C42 H42 0.9300 . ?
C43 C44 1.490(8) . ?
C44 O4 1.259(7) . ?
C44 O3 1.268(7) . ?
C44 Dy1 2.787(6) 3_655 ?
C45 N2 1.446(9) . ?
C45 H45A 0.9600 . ?
C45 H45B 0.9600 . ?
C45 H45C 0.9600 . ?
C46 N2 1.431(10) . ?
C46 H46A 0.9600 . ?
C46 H46B 0.9600 . ?
C46 H46C 0.9600 . ?
C47 O1 1.214(8) . ?
C47 N2 1.307(8) . ?
C47 H47 0.9300 . ?
C48A N3A 1.412(13) . ?
C48A H48A 0.8957 . ?
C48A H48B 0.9520 . ?
C48A H48C 1.0256 . ?
C48B N3B 1.457(13) . ?
C48B H48D 0.9592 . ?
C48B H48E 0.8947 . ?
C48B H48F 0.8816 . ?
C49A N3A 1.439(14) . ?
C49A H49A 0.9437 . ?
C49A H49B 0.9171 . ?
C49A H49C 0.9486 . ?
C49B N3B 1.435(13) . ?
C49B H49D 0.9531 . ?
C49B H49E 0.9430 . ?
C49B H49F 0.9091 . ?
N3A C50 1.391(12) . ?
N3B C50 1.355(12) . ?
C50 O2 1.193(8) . ?
C50 H50A 0.9652 . ?
C50 H50B 0.9360 . ?
Dy1 O5 2.332(4) 3_655 ?
Dy1 O1 2.374(4) . ?
Dy1 O8 2.378(4) . ?
Dy1 O7 2.391(4) 3_655 ?
Dy1 O3 2.418(4) 3_655 ?
Dy1 O4 2.419(4) 3_655 ?
Dy1 O2 2.434(4) . ?
Dy1 O6 2.458(4) . ?
Dy1 O5 2.651(4) . ?
Dy1 C44 2.787(6) 3_655 ?
N1 S1 1.605(5) . ?
N1 H1 0.8600 . ?
O3 Dy1 2.418(4) 3_655 ?
O4 Dy1 2.419(4) 3_655 ?
O5 Dy1 2.332(4) 3_655 ?
O7 Dy1 2.391(4) 3_655 ?
O12 S1 1.436(5) . ?
O13 S1 1.420(4) . ?

loop_
_platon_squeeze_void_nr
_platon_squeeze_void_average_x
_platon_squeeze_void_average_y
_platon_squeeze_void_average_z
_platon_squeeze_void_volume
_platon_squeeze_void_count_electrons
_platon_squeeze_void_content
1 -0.005 0.000 0.500 713 263 ' '
2 -0.003 0.500 1.000 713 264 ' '
